data_7028046
loop_
_publ_author_name
'Marchetti, Fabio'
'Pettinari, Claudio'
'Cingolani, Augusto'
'Leonesi, Dante'
'Drozdov, Andrei'
'Troyanov, Sergei I.'

_publ_section_title
;
 Copper and calcium complexes with the anionic O2-donor
 4-tert-butylacetyl-3-methyl-1-phenylpyrazol-5-onato (Q&#x2212;).
 Influence of hydrogen-bond interactions on lattice architecture in the
 crystal structures of [CuQ2(H2O)] and [CaQ2(EtOH)2]
;
_journal_issue 19
_journal_name_full 'Journal of the Chemical Society, Dalton Transactions'
_journal_page_first 3325
_journal_paper_doi 10.1039/a804768e
_journal_year 1998
_chemical_formula_sum 'C32 H40 Cu N4 O5'
_chemical_formula_weight 624.22
_chemical_name_systematic
; 
 ? 
;
_space_group_IT_number 2
_symmetry_cell_setting triclinic
_symmetry_space_group_name_Hall '-P 1'
_symmetry_space_group_name_H-M 'P -1'
_atom_sites_solution_hydrogens geom
_atom_sites_solution_primary direct
_atom_sites_solution_secondary difmap
_audit_creation_method SHELXL-97
_cell_angle_alpha 65.93(3)
_cell_angle_beta 73.23(3)
_cell_angle_gamma 78.72(3)
_cell_formula_units_Z 2
_cell_length_a 9.169(2)
_cell_length_b 13.410(3)
_cell_length_c 14.350(3)
_cell_measurement_reflns_used 24
_cell_measurement_temperature 293(2)
_cell_measurement_theta_max 18
_cell_measurement_theta_min 16
_cell_volume 1536.3(7)
_computing_structure_refinement 'SHELXL-97 (Sheldrick, 1997)'
_computing_structure_solution 'SHELXS-97 (Sheldrick, 1990)'
_diffrn_ambient_temperature 293(2)
_diffrn_measurement_device_type STADI-4
_diffrn_radiation_monochromator graphite
_diffrn_radiation_source 'fine-focus sealed tube'
_diffrn_radiation_type MoK\a
_diffrn_radiation_wavelength 0.71073
_diffrn_reflns_av_R_equivalents 0.0000
_diffrn_reflns_av_sigmaI/netI 0.0164
_diffrn_reflns_limit_h_max 9
_diffrn_reflns_limit_h_min -9
_diffrn_reflns_limit_k_max 14
_diffrn_reflns_limit_k_min -12
_diffrn_reflns_limit_l_max 15
_diffrn_reflns_limit_l_min 0
_diffrn_reflns_number 3744
_diffrn_reflns_theta_max 22.00
_diffrn_reflns_theta_min 1.60
_diffrn_standards_decay_% 0.02
_diffrn_standards_interval_time 2h
_diffrn_standards_number 3
_exptl_absorpt_coefficient_mu 0.757
_exptl_absorpt_correction_type none
_exptl_crystal_colour green
_exptl_crystal_density_diffrn 1.349
_exptl_crystal_density_method 'not measured'
_exptl_crystal_description block
_exptl_crystal_F_000 658
_exptl_crystal_size_max 0.4
_exptl_crystal_size_mid 0.3
_exptl_crystal_size_min 0.2
_refine_diff_density_max 0.563
_refine_diff_density_min -0.377
_refine_diff_density_rms 0.051
_refine_ls_extinction_coef 0.0019(7)
_refine_ls_extinction_expression Fc^*^=kFc[1+0.001xFc^2^\l^3^/sin(2\q)]^-1/4^
_refine_ls_extinction_method SHELXL
_refine_ls_goodness_of_fit_ref 1.034
_refine_ls_hydrogen_treatment mixed
_refine_ls_matrix_type full
_refine_ls_number_parameters 412
_refine_ls_number_reflns 3744
_refine_ls_number_restraints 5
_refine_ls_restrained_S_all 1.033
_refine_ls_R_factor_all 0.0609
_refine_ls_R_factor_gt 0.0502
_refine_ls_shift/su_max 0.011
_refine_ls_shift/su_mean 0.007
_refine_ls_structure_factor_coef Fsqd
_refine_ls_weighting_details 'w=1/[\s^2^(Fo^2^)+(0.0731P)^2^+1.8697P] where P=(Fo^2^+2Fc^2^)/3'
_refine_ls_weighting_scheme calc
_refine_ls_wR_factor_gt 0.1315
_refine_ls_wR_factor_ref 0.1392
_reflns_number_gt 3209
_reflns_number_total 3744
_reflns_threshold_expression >2sigma(I)
_cod_data_source_file e804768sup1.cif
_cod_data_source_block CuQ2.H2O_Compound_No.1
_cod_depositor_comments
;
The following automatic conversions were performed:

'_symmetry_cell_setting' value 'Triclinic' changed to 'triclinic'
according to /home/saulius/struct/CIF-dictionaries/cif_core.dic
dictionary named 'cif_core.dic' version 2.4.2 from 2011-04-26.

Automatic conversion script
Id: cif_fix_values 1891 2012-01-12 08:04:46Z andrius 

The following automatic conversions were performed:

'_refine_ls_weighting_scheme' value 'calc
w=1/[\s^2^(Fo^2^)+(0.0731P)^2^+1.8697P] where P=(Fo^2^+2Fc^2^)/3' was
changed to 'calc'. New tag '_refine_ls_weighting_details' was
created. The value of the new tag was set to
'w=1/[\s^2^(Fo^2^)+(0.0731P)^2^+1.8697P] where P=(Fo^2^+2Fc^2^)/3'.

Automatic conversion script
Id: cif_fix_values 3143 2015-03-26 13:38:13Z robertas 
;
_cod_original_cell_volume 1536.3(6)
_cod_original_sg_symbol_H-M P-1
_cod_database_code 7028046

loop_
_symmetry_equiv_pos_as_xyz
'x, y, z'
'-x, -y, -z'

loop_
_atom_site_label
_atom_site_type_symbol
_atom_site_fract_x
_atom_site_fract_y
_atom_site_fract_z
_atom_site_U_iso_or_equiv
_atom_site_adp_type
_atom_site_occupancy
_atom_site_calc_flag
_atom_site_refinement_flags
_atom_site_disorder_assembly
_atom_site_disorder_group
Cu Cu 0.85838(6) 0.19522(4) 0.72900(4) 0.0590(3) Uani 1 d . . .
O1 O 0.7825(3) 0.1125(2) 0.8746(2) 0.0580(8) Uani 1 d . . .
O2 O 1.0023(4) 0.0752(3) 0.7089(3) 0.0929(13) Uani 1 d . . .
O3 O 0.6919(3) 0.3065(2) 0.7472(2) 0.0638(8) Uani 1 d . . .
O4 O 0.9090(3) 0.2696(2) 0.5789(2) 0.0636(8) Uani 1 d . . .
O5 O 1.0296(5) 0.2751(3) 0.7546(3) 0.0910(13) Uani 1 d D . .
H5A H 1.069(7) 0.328(4) 0.718(4) 0.109 Uiso 1 d D . .
H5B H 1.070(7) 0.246(5) 0.799(4) 0.109 Uiso 1 d D . .
N1 N 0.7863(4) -0.0449(2) 1.0236(2) 0.0483(8) Uani 1 d . . .
N2 N 0.8721(4) -0.1463(2) 1.0534(3) 0.0534(9) Uani 1 d . . .
N3 N 0.9045(4) 0.4280(3) 0.4306(3) 0.0545(9) Uani 1 d . . .
N4 N 0.8243(4) 0.5320(3) 0.4025(3) 0.0606(10) Uani 1 d . . .
C1 C 0.8402(4) 0.0157(3) 0.9206(3) 0.0476(10) Uani 1 d . . .
C2 C 0.9620(5) -0.0500(3) 0.8814(3) 0.0539(11) Uani 1 d . . .
C3 C 0.9741(5) -0.1488(3) 0.9705(4) 0.0558(11) Uani 1 d . . .
C4 C 1.0855(6) -0.2494(4) 0.9795(4) 0.0824(16) Uani 1 d . . .
H4A H 1.1881 -0.2285 0.9566 0.124 Uiso 1 calc R . .
H4B H 1.0711 -0.2840 0.9363 0.124 Uiso 1 calc R . .
H4C H 1.0681 -0.2997 1.0512 0.124 Uiso 1 calc R . .
C5 C 1.0380(6) -0.0169(4) 0.7758(4) 0.0832(16) Uani 1 d . . .
C6 C 1.1736(10) -0.0884(5) 0.7390(5) 0.156(4) Uani 1 d . . .
H6A H 1.2613 -0.0748 0.7556 0.188 Uiso 1 calc R A 1
H6B H 1.1533 -0.1639 0.7828 0.188 Uiso 1 calc R A 1
C71 C 1.2214(5) -0.0824(3) 0.6321(4) 0.0611(12) Uani 0.12(2) d PD B 1
C81 C 1.364(10) -0.165(9) 0.639(10) 0.09(3) Uiso 0.12(2) d PD B 1
H81A H 1.4279 -0.1488 0.6728 0.139 Uiso 0.12(2) calc PR B 1
H81B H 1.4203 -0.1594 0.5695 0.139 Uiso 0.12(2) calc PR B 1
H81C H 1.3336 -0.2378 0.6788 0.139 Uiso 0.12(2) calc PR B 1
C91 C 1.306(10) 0.022(6) 0.589(7) 0.11(3) Uiso 0.12(2) d PD B 1
H91A H 1.2435 0.0748 0.6162 0.166 Uiso 0.12(2) calc PR B 1
H91B H 1.3266 0.0518 0.5140 0.166 Uiso 0.12(2) calc PR B 1
H91C H 1.4007 0.0034 0.6110 0.166 Uiso 0.12(2) calc PR B 1
C101 C 1.093(5) -0.140(3) 0.628(3) 0.038(14) Uiso 0.12(2) d PD B 1
H101 H 1.1203 -0.1528 0.5637 0.058 Uiso 0.12(2) calc PR B 1
H102 H 0.9986 -0.0935 0.6307 0.058 Uiso 0.12(2) calc PR B 1
H103 H 1.0800 -0.2083 0.6865 0.058 Uiso 0.12(2) calc PR B 1
C7 C 1.2214(5) -0.0824(3) 0.6321(4) 0.0611(12) Uani 0.88(2) d P B 2
C8 C 1.3277(17) -0.1722(9) 0.6108(11) 0.142(7) Uani 0.88(2) d P B 2
H8A H 1.3590 -0.1548 0.5365 0.213 Uiso 0.88(2) calc PR B 2
H8B H 1.2776 -0.2387 0.6442 0.213 Uiso 0.88(2) calc PR B 2
H8C H 1.4159 -0.1817 0.6379 0.213 Uiso 0.88(2) calc PR B 2
C9 C 1.2632(13) 0.0264(6) 0.5520(8) 0.113(4) Uani 0.88(2) d P B 2
H9A H 1.3482 0.0468 0.5647 0.169 Uiso 0.88(2) calc PR B 2
H9B H 1.1776 0.0798 0.5559 0.169 Uiso 0.88(2) calc PR B 2
H9C H 1.2911 0.0230 0.4835 0.169 Uiso 0.88(2) calc PR B 2
C10 C 1.0752(15) -0.090(2) 0.6081(18) 0.287(11) Uani 0.88(2) d P B 2
H10A H 1.0214 -0.0185 0.5857 0.431 Uiso 0.88(2) calc PR B 2
H10B H 1.0123 -0.1383 0.6700 0.431 Uiso 0.88(2) calc PR B 2
H10C H 1.0989 -0.1183 0.5532 0.431 Uiso 0.88(2) calc PR B 2
C11 C 0.6540(4) -0.0252(3) 1.0959(3) 0.0478(10) Uani 1 d . . .
C12 C 0.5538(5) 0.0684(4) 1.0660(4) 0.0659(12) Uani 1 d . . .
H12 H 0.5756 0.1208 0.9983 0.079 Uiso 1 calc R . .
C13 C 0.4214(6) 0.0827(4) 1.1379(4) 0.0762(14) Uani 1 d . . .
H13 H 0.3541 0.1449 1.1175 0.091 Uiso 1 calc R . .
C14 C 0.3882(6) 0.0075(4) 1.2379(4) 0.0744(14) Uani 1 d . . .
H14 H 0.3004 0.0187 1.2861 0.089 Uiso 1 calc R . .
C15 C 0.4858(6) -0.0846(4) 1.2661(4) 0.0754(14) Uani 1 d . . .
H15 H 0.4627 -0.1372 1.3336 0.090 Uiso 1 calc R . .
C16 C 0.6171(5) -0.1008(4) 1.1967(3) 0.0642(12) Uani 1 d . . .
H16 H 0.6824 -0.1639 1.2180 0.077 Uiso 1 calc R . .
C17 C 0.8554(5) 0.3684(3) 0.5354(3) 0.0529(10) Uani 1 d . . .
C18 C 0.7412(5) 0.4369(3) 0.5766(3) 0.0510(10) Uani 1 d . . .
C19 C 0.7291(5) 0.5364(3) 0.4881(3) 0.0575(11) Uani 1 d . . .
C20 C 0.6256(6) 0.6400(4) 0.4801(4) 0.0792(15) Uani 1 d . . .
H20A H 0.6416 0.6702 0.5263 0.119 Uiso 1 calc R . .
H20B H 0.5210 0.6239 0.4998 0.119 Uiso 1 calc R . .
H20C H 0.6480 0.6922 0.4092 0.119 Uiso 1 calc R . .
C21 C 0.6635(5) 0.4020(3) 0.6837(3) 0.0529(10) Uani 1 d . . .
C22 C 0.5458(5) 0.4785(3) 0.7250(3) 0.0603(11) Uani 1 d . . .
H22A H 0.4699 0.5040 0.6832 0.072 Uiso 1 calc R . .
H22B H 0.5962 0.5419 0.7113 0.072 Uiso 1 calc R . .
C23 C 0.4601(4) 0.4387(3) 0.8400(3) 0.0540(10) Uani 1 d . . .
C24 C 0.3561(5) 0.5364(4) 0.8571(4) 0.0723(13) Uani 1 d . . .
H24A H 0.3012 0.5151 0.9292 0.109 Uiso 1 calc R . .
H24B H 0.2848 0.5606 0.8130 0.109 Uiso 1 calc R . .
H24C H 0.4168 0.5950 0.8398 0.109 Uiso 1 calc R . .
C25 C 0.3633(5) 0.3459(4) 0.8668(5) 0.0788(15) Uani 1 d . . .
H25A H 0.3025 0.3280 0.9373 0.118 Uiso 1 calc R . .
H25B H 0.4292 0.2825 0.8609 0.118 Uiso 1 calc R . .
H25C H 0.2976 0.3687 0.8191 0.118 Uiso 1 calc R . .
C26 C 0.5696(5) 0.3993(4) 0.9130(4) 0.0696(13) Uani 1 d . . .
H26A H 0.5121 0.3856 0.9838 0.104 Uiso 1 calc R . .
H26B H 0.6377 0.4545 0.8923 0.104 Uiso 1 calc R . .
H26C H 0.6278 0.3329 0.9087 0.104 Uiso 1 calc R . .
C27 C 1.0091(5) 0.3960(3) 0.3518(3) 0.0519(10) Uani 1 d . . .
C28 C 1.1215(5) 0.3112(4) 0.3766(4) 0.0670(12) Uani 1 d . . .
H28 H 1.1302 0.2746 0.4458 0.080 Uiso 1 calc R . .
C29 C 1.2209(6) 0.2814(4) 0.2977(4) 0.0794(15) Uani 1 d . . .
H29 H 1.2964 0.2240 0.3140 0.095 Uiso 1 calc R . .
C30 C 1.2093(6) 0.3356(4) 0.1956(4) 0.0843(16) Uani 1 d . . .
H30 H 1.2768 0.3152 0.1427 0.101 Uiso 1 calc R . .
C31 C 1.0974(6) 0.4200(4) 0.1719(4) 0.0804(15) Uani 1 d . . .
H31 H 1.0889 0.4567 0.1027 0.096 Uiso 1 calc R . .
C32 C 0.9992(5) 0.4505(4) 0.2486(4) 0.0666(12) Uani 1 d . . .
H32 H 0.9246 0.5085 0.2316 0.080 Uiso 1 calc R . .

loop_
_atom_site_aniso_label
_atom_site_aniso_U_11
_atom_site_aniso_U_22
_atom_site_aniso_U_33
_atom_site_aniso_U_23
_atom_site_aniso_U_13
_atom_site_aniso_U_12
Cu 0.0698(4) 0.0337(3) 0.0547(4) -0.0081(3) -0.0143(3) 0.0175(2)
O1 0.0710(19) 0.0330(15) 0.0550(17) -0.0101(13) -0.0152(14) 0.0149(13)
O2 0.115(3) 0.047(2) 0.060(2) -0.0016(16) 0.0063(19) 0.0375(18)
O3 0.073(2) 0.0390(17) 0.0576(18) -0.0081(14) -0.0133(15) 0.0176(14)
O4 0.079(2) 0.0382(16) 0.0545(18) -0.0095(14) -0.0168(15) 0.0207(14)
O5 0.093(3) 0.075(3) 0.083(3) 0.012(2) -0.043(2) -0.019(2)
N1 0.053(2) 0.0321(18) 0.054(2) -0.0102(16) -0.0201(17) 0.0059(15)
N2 0.056(2) 0.0322(18) 0.060(2) -0.0061(16) -0.0193(18) 0.0086(15)
N3 0.066(2) 0.0384(19) 0.051(2) -0.0118(16) -0.0205(17) 0.0127(16)
N4 0.071(2) 0.040(2) 0.057(2) -0.0081(17) -0.024(2) 0.0154(17)
C1 0.055(2) 0.030(2) 0.054(3) -0.0109(19) -0.020(2) 0.0035(18)
C2 0.053(2) 0.030(2) 0.064(3) -0.008(2) -0.014(2) 0.0079(18)
C3 0.050(2) 0.036(2) 0.066(3) -0.009(2) -0.013(2) 0.0057(18)
C4 0.075(3) 0.050(3) 0.076(3) 0.000(2) -0.008(3) 0.027(2)
C5 0.088(4) 0.044(3) 0.071(3) -0.004(3) 0.003(3) 0.024(2)
C6 0.204(8) 0.079(4) 0.086(5) -0.004(4) 0.011(5) 0.081(5)
C71 0.055(3) 0.051(3) 0.067(3) -0.025(2) 0.004(2) -0.001(2)
C7 0.055(3) 0.051(3) 0.067(3) -0.025(2) 0.004(2) -0.001(2)
C8 0.160(11) 0.063(5) 0.114(10) -0.020(5) 0.046(8) 0.042(7)
C9 0.114(7) 0.069(5) 0.084(6) -0.001(4) 0.028(6) 0.012(4)
C10 0.127(10) 0.33(2) 0.57(4) -0.35(2) -0.095(15) 0.041(12)
C11 0.051(2) 0.040(2) 0.055(3) -0.019(2) -0.018(2) 0.0026(18)
C12 0.071(3) 0.045(3) 0.070(3) -0.017(2) -0.015(2) 0.007(2)
C13 0.075(3) 0.054(3) 0.090(4) -0.030(3) -0.017(3) 0.020(2)
C14 0.074(3) 0.074(3) 0.069(3) -0.033(3) -0.004(3) 0.005(3)
C15 0.083(3) 0.069(3) 0.055(3) -0.017(2) -0.009(3) 0.011(3)
C16 0.071(3) 0.057(3) 0.053(3) -0.016(2) -0.019(2) 0.016(2)
C17 0.060(3) 0.035(2) 0.059(3) -0.013(2) -0.026(2) 0.009(2)
C18 0.057(2) 0.036(2) 0.053(3) -0.0111(19) -0.020(2) 0.0098(18)
C19 0.065(3) 0.039(2) 0.060(3) -0.012(2) -0.024(2) 0.013(2)
C20 0.095(4) 0.046(3) 0.070(3) -0.008(2) -0.022(3) 0.028(2)
C21 0.056(3) 0.035(2) 0.064(3) -0.014(2) -0.024(2) 0.0085(18)
C22 0.067(3) 0.038(2) 0.065(3) -0.014(2) -0.020(2) 0.015(2)
C23 0.047(2) 0.043(2) 0.067(3) -0.018(2) -0.016(2) 0.0054(18)
C24 0.065(3) 0.060(3) 0.084(3) -0.031(3) -0.012(3) 0.015(2)
C25 0.064(3) 0.054(3) 0.114(4) -0.027(3) -0.022(3) -0.001(2)
C26 0.071(3) 0.067(3) 0.074(3) -0.027(3) -0.028(2) 0.005(2)
C27 0.054(2) 0.042(2) 0.055(3) -0.014(2) -0.015(2) 0.0020(19)
C28 0.070(3) 0.053(3) 0.066(3) -0.016(2) -0.015(2) 0.006(2)
C29 0.074(3) 0.052(3) 0.087(4) -0.018(3) -0.002(3) 0.008(2)
C30 0.093(4) 0.066(3) 0.080(4) -0.033(3) 0.012(3) -0.011(3)
C31 0.099(4) 0.071(3) 0.057(3) -0.018(3) -0.012(3) 0.000(3)
C32 0.073(3) 0.056(3) 0.060(3) -0.017(2) -0.018(2) 0.010(2)

loop_
_atom_type_symbol
_atom_type_description
_atom_type_scat_dispersion_real
_atom_type_scat_dispersion_imag
_atom_type_scat_source
C C 0.0033 0.0016 'International Tables Vol C Tables 4.2.6.8 and 6.1.1.4'
H H 0.0000 0.0000 'International Tables Vol C Tables 4.2.6.8 and 6.1.1.4'
N N 0.0061 0.0033 'International Tables Vol C Tables 4.2.6.8 and 6.1.1.4'
O O 0.0106 0.0060 'International Tables Vol C Tables 4.2.6.8 and 6.1.1.4'
Cu Cu 0.3201 1.2651 'International Tables Vol C Tables 4.2.6.8 and 6.1.1.4'

loop_
_geom_angle_atom_site_label_1
_geom_angle_atom_site_label_2
_geom_angle_atom_site_label_3
_geom_angle
O1 Cu O4 170.79(13)
O1 Cu O2 92.93(12)
O4 Cu O2 87.27(12)
O1 Cu O3 86.00(12)
O4 Cu O3 92.53(12)
O2 Cu O3 172.06(16)
O1 Cu O5 95.06(14)
O4 Cu O5 94.10(14)
O2 Cu O5 94.41(18)
O3 Cu O5 93.52(15)
C1 O1 Cu 122.0(3)
C5 O2 Cu 129.9(3)
C21 O3 Cu 129.7(3)
C17 O4 Cu 121.0(3)
C1 N1 N2 110.6(3)
C1 N1 C11 130.2(3)
N2 N1 C11 118.8(3)
C3 N2 N1 106.7(3)
C17 N3 N4 110.8(3)
C17 N3 C27 129.7(3)
N4 N3 C27 119.3(3)
C19 N4 N3 106.3(3)
O1 C1 N1 122.8(4)
O1 C1 C2 130.6(4)
N1 C1 C2 106.6(3)
C5 C2 C1 122.5(4)
C5 C2 C3 133.0(4)
C1 C2 C3 104.4(4)
N2 C3 C2 111.7(3)
N2 C3 C4 118.6(4)
C2 C3 C4 129.7(4)
O2 C5 C2 121.6(4)
O2 C5 C6 118.1(4)
C2 C5 C6 120.2(4)
C71 C6 C5 122.6(5)
C6 C71 C81 100(5)
C6 C71 C101 100.9(15)
C81 C71 C101 107(4)
C6 C71 C91 96(4)
C81 C71 C91 97(6)
C101 C71 C91 148(4)
C16 C11 C12 118.3(4)
C16 C11 N1 120.5(3)
C12 C11 N1 121.1(4)
C13 C12 C11 119.6(4)
C14 C13 C12 121.2(4)
C15 C14 C13 118.9(5)
C14 C15 C16 121.1(5)
C15 C16 C11 121.0(4)
O4 C17 N3 122.3(4)
O4 C17 C18 131.3(4)
N3 C17 C18 106.4(3)
C21 C18 C17 122.3(3)
C21 C18 C19 133.1(4)
C17 C18 C19 104.6(4)
N4 C19 C18 111.9(4)
N4 C19 C20 117.6(4)
C18 C19 C20 130.4(4)
O3 C21 C18 121.0(4)
O3 C21 C22 118.3(4)
C18 C21 C22 120.6(3)
C21 C22 C23 120.0(3)
C22 C23 C24 106.8(3)
C22 C23 C26 111.5(4)
C24 C23 C26 108.7(4)
C22 C23 C25 111.4(4)
C24 C23 C25 109.4(4)
C26 C23 C25 108.8(4)
C32 C27 C28 119.7(4)
C32 C27 N3 119.6(4)
C28 C27 N3 120.8(4)
C29 C28 C27 119.2(5)
C30 C29 C28 120.6(5)
C29 C30 C31 119.5(5)
C32 C31 C30 120.5(5)
C31 C32 C27 120.4(4)

loop_
_geom_bond_atom_site_label_1
_geom_bond_atom_site_label_2
_geom_bond_distance
Cu O1 1.912(3)
Cu O4 1.924(3)
Cu O2 1.935(3)
Cu O3 1.955(3)
Cu O5 2.250(4)
O1 C1 1.278(4)
O2 C5 1.268(5)
O3 C21 1.262(5)
O4 C17 1.278(4)
N1 C1 1.358(5)
N1 N2 1.398(4)
N1 C11 1.411(5)
N2 C3 1.292(5)
N3 C17 1.368(5)
N3 N4 1.400(4)
N3 C27 1.412(5)
N4 C19 1.302(5)
C1 C2 1.414(5)
C2 C5 1.394(6)
C2 C3 1.430(6)
C3 C4 1.508(6)
C5 C6 1.520(7)
C6 C71 1.441(8)
C71 C81 1.54(4)
C71 C101 1.56(4)
C71 C91 1.54(4)
C11 C16 1.374(6)
C11 C12 1.392(6)
C12 C13 1.387(7)
C13 C14 1.363(7)
C14 C15 1.363(6)
C15 C16 1.369(6)
C17 C18 1.414(6)
C18 C21 1.415(6)
C18 C19 1.431(6)
C19 C20 1.504(6)
C21 C22 1.503(6)
C22 C23 1.524(6)
C23 C24 1.524(6)
C23 C26 1.528(6)
C23 C25 1.526(6)
C27 C32 1.379(6)
C27 C28 1.381(6)
C28 C29 1.380(7)
C29 C30 1.370(7)
C30 C31 1.373(7)
C31 C32 1.357(7)
